data_4034844
loop_
_publ_author_name
'Ding, Wenhuan'
'Zhang, Youquan'
'Yu, Aimin'
'Zhang, Lei'
'Meng, Xiangtai'

_publ_section_title
;
 Substrate-Controlled Domino Reactions of Crotonate-Derived Sulfur Ylides:
 Synthesis of Benzothiophene Derivatives.
;
_journal_issue 22
_journal_name_full 'The Journal of organic chemistry'
_journal_page_first 13821
_journal_page_last 13833
_journal_paper_doi 10.1021/acs.joc.8b02152
_journal_volume 83
_journal_year 2018
_chemical_formula_moiety 'C18 H18 O5 S'
_chemical_formula_sum 'C18 H18 O5 S'
_chemical_formula_weight 346.38
_space_group_crystal_system triclinic
_space_group_IT_number 2
_space_group_name_Hall '-P 1'
_space_group_name_H-M_alt 'P -1'
_atom_sites_solution_hydrogens geom
_atom_sites_solution_primary direct
_atom_sites_solution_secondary difmap
_audit_creation_date 2016-04-03
_audit_creation_method
;
Olex2 1.2
(compiled 2016.02.19 svn.r3266 for OlexSys, GUI svn.r5155)
;
_cell_angle_alpha 111.653(2)
_cell_angle_beta 95.303(2)
_cell_angle_gamma 114.760(2)
_cell_formula_units_Z 2
_cell_length_a 9.8988(7)
_cell_length_b 10.1507(7)
_cell_length_c 10.2605(8)
_cell_measurement_reflns_used 7941
_cell_measurement_temperature 296(2)
_cell_measurement_theta_max 27.441
_cell_measurement_theta_min 3.590
_cell_volume 832.05(11)
_computing_cell_refinement 'SAINT v8.34A (Bruker, 2013)'
_computing_data_reduction 'SAINT v8.34A (Bruker, 2013)'
_computing_molecular_graphics 'Olex2 (Dolomanov et al., 2009)'
_computing_publication_material 'Olex2 (Dolomanov et al., 2009)'
_computing_structure_refinement 'XL (Sheldrick, 2008)'
_computing_structure_solution 'SHELXS-97 (Sheldrick, 1990)'
_diffrn_ambient_temperature 296.15
_diffrn_measured_fraction_theta_full 0.997
_diffrn_measured_fraction_theta_max 0.997
_diffrn_measurement_device_type 'CCD area detector'
_diffrn_measurement_method 'phi and omega scans'
_diffrn_radiation_monochromator graphite
_diffrn_radiation_type MoK\a
_diffrn_radiation_wavelength 0.71073
_diffrn_reflns_av_R_equivalents 0.0408
_diffrn_reflns_av_unetI/netI 0.0289
_diffrn_reflns_limit_h_max 12
_diffrn_reflns_limit_h_min -12
_diffrn_reflns_limit_k_max 13
_diffrn_reflns_limit_k_min -13
_diffrn_reflns_limit_l_max 13
_diffrn_reflns_limit_l_min -13
_diffrn_reflns_number 17253
_diffrn_reflns_theta_full 27.54
_diffrn_reflns_theta_max 27.54
_diffrn_reflns_theta_min 3.02
_diffrn_source 'fine-focus sealed tube'
_exptl_absorpt_coefficient_mu 0.219
_exptl_absorpt_correction_T_max 0.7456
_exptl_absorpt_correction_T_min 0.6459
_exptl_absorpt_correction_type multi-scan
_exptl_absorpt_process_details
;
SADABS-2012/1 (Bruker,2012) was used for absorption correction.
wR2(int) was 0.0680 before and 0.0576 after correction.
The Ratio of minimum to maximum transmission is 0.8663.
The \l/2 correction factor is 0.0015.
;
_exptl_crystal_colour colorless
_exptl_crystal_density_diffrn 1.383
_exptl_crystal_density_method 'not measured'
_exptl_crystal_description block
_exptl_crystal_F_000 364
_exptl_crystal_size_max 0.456
_exptl_crystal_size_mid 0.367
_exptl_crystal_size_min 0.113
_refine_diff_density_max 0.309
_refine_diff_density_min -0.312
_refine_diff_density_rms 0.052
_refine_ls_extinction_method none
_refine_ls_goodness_of_fit_ref 1.017
_refine_ls_hydrogen_treatment constr
_refine_ls_matrix_type full
_refine_ls_number_parameters 221
_refine_ls_number_reflns 3824
_refine_ls_number_restraints 0
_refine_ls_restrained_S_all 1.017
_refine_ls_R_factor_all 0.0662
_refine_ls_R_factor_gt 0.0477
_refine_ls_shift/su_max 0.001
_refine_ls_shift/su_mean 0.000
_refine_ls_structure_factor_coef Fsqd
_refine_ls_weighting_details 'calc w=1/[\s^2^(Fo^2^)+(0.0754P)^2^+0.1955P] where P=(Fo^2^+2Fc^2^)/3'
_refine_ls_weighting_scheme calc
_refine_ls_wR_factor_gt 0.1223
_refine_ls_wR_factor_ref 0.1355
_reflns_number_gt 2931
_reflns_number_total 3824
_reflns_threshold_expression >2sigma(I)
_cod_data_source_file jo8b02152_si_002.cif
_cod_data_source_block 111
_cod_original_cell_volume 832.05(10)
_cod_database_code 4034844
_olex2_refinement_description
;
1. Fixed Uiso
 At 1.2 times of:
  All C(H) groups, All C(H,H) groups
 At 1.5 times of:
  All C(H,H,H) groups
2.a Ternary CH refined with riding coordinates:
 C12(H12)
2.b Secondary CH2 refined with riding coordinates:
 C17(H17A,H17B)
2.c Aromatic/amide H refined with riding coordinates:
 C7(H7), C4(H4), C3(H3)
2.d Idealised Me refined as rotating group:
 C1(H1A,H1B,H1C), C15(H15A,H15B,H15C), C18(H18A,H18B,H18C), C13(H13A,H13B,H13C)
;
_olex2_submission_special_instructions 'No special instructions were received'

loop_
_space_group_symop_id
_space_group_symop_operation_xyz
1 'x, y, z'
2 '-x, -y, -z'

loop_
_atom_site_label
_atom_site_type_symbol
_atom_site_fract_x
_atom_site_fract_y
_atom_site_fract_z
_atom_site_U_iso_or_equiv
_atom_site_adp_type
_atom_site_occupancy
_atom_site_calc_flag
_atom_site_refinement_flags_posn
S1 S 0.34858(5) 0.80653(5) 0.95125(6) 0.04763(17) Uani 1 d .
O3 O 0.04044(14) 0.37503(14) 0.88140(13) 0.0433(3) Uani 1 d .
O1 O -0.32742(15) 0.23027(16) 0.54706(14) 0.0504(3) Uani 1 d .
O5 O -0.06209(17) 0.76895(16) 0.79629(16) 0.0531(4) Uani 1 d .
C8 C 0.16930(19) 0.5200(2) 0.92302(19) 0.0375(4) Uani 1 d .
O2 O -0.23246(18) 0.46887(18) 0.53910(16) 0.0614(4) Uani 1 d .
C6 C 0.3082(2) 0.5789(2) 1.03229(19) 0.0381(4) Uani 1 d .
O4 O 0.12773(18) 0.79230(19) 0.69000(19) 0.0624(4) Uani 1 d .
C9 C 0.1728(2) 0.6263(2) 0.8710(2) 0.0394(4) Uani 1 d .
C5 C 0.4173(2) 0.7364(2) 1.0592(2) 0.0422(4) Uani 1 d .
C7 C 0.3461(2) 0.5046(2) 1.10891(19) 0.0418(4) Uani 1 d .
H7 H 0.2741 0.4004 1.0918 0.050 Uiso 1 calc R
C11 C -0.0818(2) 0.4351(2) 0.7056(2) 0.0396(4) Uani 1 d .
C14 C -0.2192(2) 0.3846(2) 0.5906(2) 0.0442(4) Uani 1 d .
C10 C 0.0359(2) 0.5887(2) 0.77009(19) 0.0391(4) Uani 1 d .
C16 C 0.0376(2) 0.7251(2) 0.7435(2) 0.0431(4) Uani 1 d .
C12 C -0.0647(2) 0.3067(2) 0.7371(2) 0.0422(4) Uani 1 d .
H12 H -0.1675 0.2293 0.7341 0.051 Uiso 1 calc R
C2 C 0.4902(2) 0.5852(2) 1.2100(2) 0.0469(4) Uani 1 d .
C4 C 0.5637(2) 0.8181(2) 1.1597(2) 0.0515(5) Uani 1 d .
H4 H 0.6370 0.9216 1.1765 0.062 Uiso 1 calc R
C3 C 0.5967(2) 0.7419(3) 1.2331(2) 0.0536(5) Uani 1 d .
H3 H 0.6939 0.7961 1.3012 0.064 Uiso 1 calc R
C1 C 0.5330(3) 0.5078(3) 1.2941(2) 0.0600(6) Uani 1 d .
H1A H 0.4531 0.4684 1.3379 0.090 Uiso 1 calc GR
H1B H 0.6299 0.5867 1.3695 0.090 Uiso 1 calc GR
H1C H 0.5435 0.4188 1.2287 0.090 Uiso 1 calc GR
C15 C -0.4620(2) 0.1655(3) 0.4279(2) 0.0628(6) Uani 1 d .
H15A H -0.4292 0.1835 0.3480 0.094 Uiso 1 calc GR
H15B H -0.5215 0.2188 0.4604 0.094 Uiso 1 calc GR
H15C H -0.5249 0.0509 0.3960 0.094 Uiso 1 calc GR
C17 C -0.0723(4) 0.8942(3) 0.7664(3) 0.0786(8) Uani 1 d .
H17A H -0.1080 0.8556 0.6614 0.094 Uiso 1 calc R
H17B H 0.0294 0.9903 0.8049 0.094 Uiso 1 calc R
C18 C -0.1820(3) 0.9345(3) 0.8363(3) 0.0812(8) Uani 1 d .
H18A H -0.2817 0.8383 0.7996 0.122 Uiso 1 calc GR
H18B H -0.1922 1.0146 0.8145 0.122 Uiso 1 calc GR
H18C H -0.1439 0.9767 0.9406 0.122 Uiso 1 calc GR
C13 C -0.0117(3) 0.2138(3) 0.6228(2) 0.0573(5) Uani 1 d .
H13A H 0.0854 0.2880 0.6182 0.086 Uiso 1 calc GR
H13B H -0.0884 0.1571 0.5291 0.086 Uiso 1 calc GR
H13C H 0.0017 0.1370 0.6480 0.086 Uiso 1 calc GR

loop_
_atom_site_aniso_label
_atom_site_aniso_U_11
_atom_site_aniso_U_22
_atom_site_aniso_U_33
_atom_site_aniso_U_23
_atom_site_aniso_U_13
_atom_site_aniso_U_12
S1 0.0416(3) 0.0371(3) 0.0659(3) 0.0278(2) 0.0124(2) 0.0175(2)
O3 0.0417(7) 0.0393(6) 0.0488(7) 0.0269(6) 0.0086(6) 0.0146(5)
O1 0.0416(7) 0.0495(7) 0.0554(8) 0.0231(6) 0.0061(6) 0.0206(6)
O5 0.0686(9) 0.0522(8) 0.0692(9) 0.0384(7) 0.0328(7) 0.0432(7)
C8 0.0365(9) 0.0362(8) 0.0448(9) 0.0219(7) 0.0150(7) 0.0181(7)
O2 0.0675(10) 0.0583(9) 0.0668(9) 0.0326(8) 0.0049(8) 0.0369(8)
C6 0.0402(9) 0.0395(9) 0.0395(9) 0.0182(7) 0.0157(7) 0.0226(8)
O4 0.0655(9) 0.0681(9) 0.0884(11) 0.0580(9) 0.0377(9) 0.0393(8)
C9 0.0377(9) 0.0362(9) 0.0500(10) 0.0228(8) 0.0144(8) 0.0196(7)
C5 0.0414(9) 0.0400(9) 0.0485(10) 0.0198(8) 0.0159(8) 0.0222(8)
C7 0.0442(10) 0.0465(10) 0.0441(10) 0.0244(8) 0.0174(8) 0.0258(8)
C11 0.0402(9) 0.0408(9) 0.0469(10) 0.0240(8) 0.0149(8) 0.0234(8)
C14 0.0460(10) 0.0463(10) 0.0487(10) 0.0218(8) 0.0147(8) 0.0291(9)
C10 0.0424(9) 0.0419(9) 0.0474(10) 0.0271(8) 0.0186(8) 0.0258(8)
C16 0.0463(10) 0.0410(9) 0.0495(10) 0.0249(8) 0.0144(8) 0.0237(8)
C12 0.0384(9) 0.0377(9) 0.0510(10) 0.0238(8) 0.0073(8) 0.0169(8)
C2 0.0490(11) 0.0594(12) 0.0443(10) 0.0248(9) 0.0182(8) 0.0347(10)
C4 0.0409(10) 0.0444(10) 0.0605(12) 0.0193(9) 0.0113(9) 0.0180(9)
C3 0.0408(10) 0.0596(12) 0.0544(12) 0.0199(10) 0.0084(9) 0.0257(9)
C1 0.0598(13) 0.0810(15) 0.0588(12) 0.0389(12) 0.0168(10) 0.0447(12)
C15 0.0505(12) 0.0647(13) 0.0588(13) 0.0184(11) 0.0008(10) 0.0273(11)
C17 0.114(2) 0.0802(16) 0.104(2) 0.0645(16) 0.0527(17) 0.0758(17)
C18 0.0897(19) 0.0730(16) 0.101(2) 0.0369(15) 0.0213(16) 0.0596(16)
C13 0.0725(14) 0.0536(11) 0.0576(12) 0.0246(10) 0.0132(10) 0.0423(11)

loop_
_atom_type_symbol
_atom_type_description
_atom_type_scat_dispersion_real
_atom_type_scat_dispersion_imag
_atom_type_scat_source
C C 0.0033 0.0016 'International Tables Vol C Tables 4.2.6.8 and 6.1.1.4'
H H 0.0000 0.0000 'International Tables Vol C Tables 4.2.6.8 and 6.1.1.4'
O O 0.0106 0.0060 'International Tables Vol C Tables 4.2.6.8 and 6.1.1.4'
S S 0.1246 0.1234 'International Tables Vol C Tables 4.2.6.8 and 6.1.1.4'

loop_
_geom_angle_atom_site_label_1
_geom_angle_atom_site_label_2
_geom_angle_atom_site_label_3
_geom_angle
C9 S1 C5 90.56(8)
C8 O3 C12 115.24(13)
C14 O1 C15 115.99(16)
C16 O5 C17 115.14(16)
O3 C8 C6 123.04(15)
O3 C8 C9 122.41(16)
C9 C8 C6 114.40(15)
C5 C6 C8 110.11(15)
C7 C6 C8 130.27(16)
C7 C6 C5 119.62(17)
C8 C9 S1 112.36(14)
C8 C9 C10 120.28(16)
C10 C9 S1 127.15(13)
C6 C5 S1 112.57(14)
C4 C5 S1 126.72(15)
C4 C5 C6 120.69(17)
C6 C7 H7 119.9
C2 C7 C6 120.14(17)
C2 C7 H7 119.9
C14 C11 C12 119.21(15)
C10 C11 C14 120.73(15)
C10 C11 C12 119.61(15)
O1 C14 C11 111.59(15)
O2 C14 O1 123.49(18)
O2 C14 C11 124.90(18)
C9 C10 C16 116.94(16)
C11 C10 C9 117.91(15)
C11 C10 C16 125.14(16)
O5 C16 C10 112.58(15)
O4 C16 O5 124.76(17)
O4 C16 C10 122.45(17)
O3 C12 C11 112.45(14)
O3 C12 H12 107.7
O3 C12 C13 109.58(15)
C11 C12 H12 107.7
C13 C12 C11 111.63(15)
C13 C12 H12 107.7
C7 C2 C3 118.66(17)
C7 C2 C1 120.99(19)
C3 C2 C1 120.36(18)
C5 C4 H4 120.9
C3 C4 C5 118.10(19)
C3 C4 H4 120.9
C2 C3 H3 118.6
C4 C3 C2 122.78(19)
C4 C3 H3 118.6
C2 C1 H1A 109.5
C2 C1 H1B 109.5
C2 C1 H1C 109.5
H1A C1 H1B 109.5
H1A C1 H1C 109.5
H1B C1 H1C 109.5
O1 C15 H15A 109.5
O1 C15 H15B 109.5
O1 C15 H15C 109.5
H15A C15 H15B 109.5
H15A C15 H15C 109.5
H15B C15 H15C 109.5
O5 C17 H17A 109.9
O5 C17 H17B 109.9
O5 C17 C18 108.9(2)
H17A C17 H17B 108.3
C18 C17 H17A 109.9
C18 C17 H17B 109.9
C17 C18 H18A 109.5
C17 C18 H18B 109.5
C17 C18 H18C 109.5
H18A C18 H18B 109.5
H18A C18 H18C 109.5
H18B C18 H18C 109.5
C12 C13 H13A 109.5
C12 C13 H13B 109.5
C12 C13 H13C 109.5
H13A C13 H13B 109.5
H13A C13 H13C 109.5
H13B C13 H13C 109.5

loop_
_geom_bond_atom_site_label_1
_geom_bond_atom_site_label_2
_geom_bond_distance
S1 C9 1.7350(18)
S1 C5 1.7448(19)
O3 C8 1.356(2)
O3 C12 1.452(2)
O1 C14 1.338(2)
O1 C15 1.440(2)
O5 C16 1.325(2)
O5 C17 1.453(2)
C8 C6 1.427(2)
C8 C9 1.359(2)
O2 C14 1.202(2)
C6 C5 1.404(2)
C6 C7 1.396(2)
O4 C16 1.191(2)
C9 C10 1.438(2)
C5 C4 1.392(3)
C7 H7 0.9300
C7 C2 1.379(3)
C11 C14 1.475(3)
C11 C10 1.342(2)
C11 C12 1.522(2)
C10 C16 1.500(2)
C12 H12 0.9800
C12 C13 1.500(3)
C2 C3 1.403(3)
C2 C1 1.501(3)
C4 H4 0.9300
C4 C3 1.367(3)
C3 H3 0.9300
C1 H1A 0.9600
C1 H1B 0.9600
C1 H1C 0.9600
C15 H15A 0.9600
C15 H15B 0.9600
C15 H15C 0.9600
C17 H17A 0.9700
C17 H17B 0.9700
C17 C18 1.470(4)
C18 H18A 0.9600
C18 H18B 0.9600
C18 H18C 0.9600
C13 H13A 0.9600
C13 H13B 0.9600
C13 H13C 0.9600

loop_
_geom_torsion_atom_site_label_1
_geom_torsion_atom_site_label_2
_geom_torsion_atom_site_label_3
_geom_torsion_atom_site_label_4
_geom_torsion
S1 C9 C10 C11 171.51(14)
S1 C9 C10 C16 -7.5(2)
S1 C5 C4 C3 -179.26(15)
O3 C8 C6 C5 -175.92(15)
O3 C8 C6 C7 4.5(3)
O3 C8 C9 S1 176.38(13)
O3 C8 C9 C10 1.2(3)
C8 O3 C12 C11 -39.9(2)
C8 O3 C12 C13 84.88(18)
C8 C6 C5 S1 -0.29(19)
C8 C6 C5 C4 -178.62(16)
C8 C6 C7 C2 179.28(17)
C8 C9 C10 C11 -14.1(3)
C8 C9 C10 C16 166.92(16)
C6 C8 C9 S1 0.7(2)
C6 C8 C9 C10 -174.47(15)
C6 C5 C4 C3 -1.2(3)
C6 C7 C2 C3 -0.3(3)
C6 C7 C2 C1 179.68(16)
C9 S1 C5 C6 0.57(14)
C9 S1 C5 C4 178.77(18)
C9 C8 C6 C5 -0.3(2)
C9 C8 C6 C7 -179.83(17)
C9 C10 C16 O5 -112.08(18)
C9 C10 C16 O4 62.9(3)
C5 S1 C9 C8 -0.71(14)
C5 S1 C9 C10 174.05(17)
C5 C6 C7 C2 -0.3(3)
C5 C4 C3 C2 0.7(3)
C7 C6 C5 S1 179.34(13)
C7 C6 C5 C4 1.0(3)
C7 C2 C3 C4 0.1(3)
C11 C10 C16 O5 69.0(2)
C11 C10 C16 O4 -116.0(2)
C14 C11 C10 C9 -174.15(15)
C14 C11 C10 C16 4.7(3)
C14 C11 C12 O3 -159.38(15)
C14 C11 C12 C13 77.0(2)
C10 C11 C14 O1 -175.95(16)
C10 C11 C14 O2 5.6(3)
C10 C11 C12 O3 28.3(2)
C10 C11 C12 C13 -95.4(2)
C16 O5 C17 C18 -177.8(2)
C12 O3 C8 C6 -157.72(16)
C12 O3 C8 C9 27.0(2)
C12 C11 C14 O1 11.8(2)
C12 C11 C14 O2 -166.65(18)
C12 C11 C10 C9 -1.9(3)
C12 C11 C10 C16 176.98(16)
C1 C2 C3 C4 -179.89(19)
C15 O1 C14 O2 2.5(3)
C15 O1 C14 C11 -175.92(16)
C17 O5 C16 O4 8.6(3)
C17 O5 C16 C10 -176.58(19)
